data_7064456
loop_
_publ_author_name
'Dogra, Sunanda'
'Harsha, Priyasha'
'Roy Choudhury, Angshuman'

_publ_section_title
;
 Mechanical Behaviour Modulation through Substituent Reversal in Schiff
 Base Molecular Crystals
;
_journal_name_full 'New Journal of Chemistry'
_journal_paper_doi 10.1039/D6NJ01952H
_journal_year 2026
_chemical_formula_moiety 'C14 H9 N3 O2'
_chemical_formula_sum 'C14 H9 N3 O2'
_chemical_formula_weight 251.24
_chemical_name_systematic E25LT
_space_group_crystal_system monoclinic
_space_group_IT_number 14
_space_group_name_Hall '-P 2ybc'
_space_group_name_H-M_alt 'P 1 21/c 1'
_atom_sites_solution_hydrogens geom
_atom_sites_solution_primary dual
_audit_creation_date 2026-03-26
_audit_creation_method
;
Olex2 1.5
(compiled 2025.07.13 svn.rb7424aed for OlexSys, GUI svn.r7314)
;
_audit_update_record
;
2026-05-20 deposited with the CCDC.	2026-06-26 downloaded from the CCDC.
;
_cell_angle_alpha 90
_cell_angle_beta 96.973(15)
_cell_angle_gamma 90
_cell_formula_units_Z 4
_cell_length_a 3.7943(6)
_cell_length_b 22.906(3)
_cell_length_c 13.931(2)
_cell_measurement_reflns_used 763
_cell_measurement_temperature 100.00(1)
_cell_measurement_theta_max 25.0570
_cell_measurement_theta_min 2.9550
_cell_volume 1201.8(3)
_computing_cell_refinement 'CrysAlisPro 1.171.39.35c (Rigaku OD, 2017)'
_computing_data_collection 'CrysAlisPro 1.171.39.35c (Rigaku OD, 2017)'
_computing_data_reduction 'CrysAlisPro 1.171.39.35c (Rigaku OD, 2017)'
_computing_molecular_graphics 'Olex2 1.5 (Dolomanov et al., 2009)'
_computing_publication_material 'Olex2 1.5 (Dolomanov et al., 2009)'
_computing_structure_refinement 'SHELXL 2018/3 (Sheldrick, 2015)'
_computing_structure_solution 'SHELXT 2018/2 (Sheldrick, 2018)'
_diffrn_ambient_environment N~2~
_diffrn_ambient_temperature 100.00(1)
_diffrn_detector 'CCD plate'
_diffrn_measured_fraction_theta_full 0.990
_diffrn_measured_fraction_theta_max 0.990
_diffrn_measurement_details
;
List of Runs (angles in degrees, time in seconds):

  # Type    Start    End  Width  t~exp~   \w     \q     \k     \f   Frames
#--------------------------------------------------------------------------
  1  \w    -69.00 118.20   0.30   37.00    --   29.89  54.00 150.00  624
  2  \w    -69.00  14.10   0.30   37.00    --   29.89  54.00 -30.00  277
;
_diffrn_measurement_device 'two-circle diffractometer'
_diffrn_measurement_device_type 'XtaLAB Mini (ROW)'
_diffrn_measurement_method '\w scans'
_diffrn_orient_matrix_type 'CrysAlisPro convention (1999,Acta A55,543-557)'
_diffrn_orient_matrix_UB_11 0.0717248000
_diffrn_orient_matrix_UB_12 -0.0279046000
_diffrn_orient_matrix_UB_13 -0.0080510000
_diffrn_orient_matrix_UB_21 0.0235043000
_diffrn_orient_matrix_UB_22 -0.0052200000
_diffrn_orient_matrix_UB_23 0.0505746000
_diffrn_orient_matrix_UB_31 -0.1723904000
_diffrn_orient_matrix_UB_32 -0.0124042000
_diffrn_orient_matrix_UB_33 -0.0032770000
_diffrn_radiation_monochromator graphite
_diffrn_radiation_probe x-ray
_diffrn_radiation_type 'Mo K\a'
_diffrn_radiation_wavelength 0.71073
_diffrn_reflns_av_R_equivalents 0.0433
_diffrn_reflns_av_unetI/netI 0.0559
_diffrn_reflns_Laue_measured_fraction_full 0.990
_diffrn_reflns_Laue_measured_fraction_max 0.990
_diffrn_reflns_limit_h_max 4
_diffrn_reflns_limit_h_min -4
_diffrn_reflns_limit_k_max 25
_diffrn_reflns_limit_k_min -27
_diffrn_reflns_limit_l_max 16
_diffrn_reflns_limit_l_min -16
_diffrn_reflns_number 5353
_diffrn_reflns_point_group_measured_fraction_full 0.990
_diffrn_reflns_point_group_measured_fraction_max 0.990
_diffrn_reflns_theta_full 25.242
_diffrn_reflns_theta_max 25.344
_diffrn_reflns_theta_min 2.946
_diffrn_source 'fine-focus sealed X-ray tube'
_diffrn_source_type 'Rigaku (Mo) X-ray Source'
_exptl_absorpt_coefficient_mu 0.097
_exptl_absorpt_correction_T_max 1.00000
_exptl_absorpt_correction_T_min 0.56294
_exptl_absorpt_correction_type multi-scan
_exptl_absorpt_process_details
;
CrysAlisPro 1.171.39.35c (Rigaku Oxford Diffraction, 2017)
Empirical absorption correction using spherical harmonics,
 implemented in SCALE3 ABSPACK scaling algorithm.
;
_exptl_crystal_colour 'clear whiteish colourless'
_exptl_crystal_colour_lustre clear
_exptl_crystal_colour_modifier whiteish
_exptl_crystal_colour_primary colourless
_exptl_crystal_density_diffrn 1.389
_exptl_crystal_description needle
_exptl_crystal_F_000 520
_exptl_crystal_size_max 0.02
_exptl_crystal_size_mid 0.01
_exptl_crystal_size_min 0.01
_refine_diff_density_max 0.353
_refine_diff_density_min -0.264
_refine_diff_density_rms 0.070
_refine_ls_extinction_method none
_refine_ls_goodness_of_fit_ref 1.083
_refine_ls_hydrogen_treatment constr
_refine_ls_matrix_type full
_refine_ls_number_parameters 172
_refine_ls_number_reflns 2181
_refine_ls_number_restraints 0
_refine_ls_restrained_S_all 1.083
_refine_ls_R_factor_all 0.0886
_refine_ls_R_factor_gt 0.0601
_refine_ls_shift/su_max 0.000
_refine_ls_shift/su_mean 0.000
_refine_ls_structure_factor_coef Fsqd
_refine_ls_weighting_details 'w=1/[\s^2^(Fo^2^)+(0.0849P)^2^+0.0233P] where P=(Fo^2^+2Fc^2^)/3'
_refine_ls_weighting_scheme calc
_refine_ls_wR_factor_gt 0.1429
_refine_ls_wR_factor_ref 0.1666
_reflns_Friedel_coverage 0.000
_reflns_number_gt 1528
_reflns_number_total 2181
_reflns_threshold_expression 'I > 2\s(I)'
_cod_data_source_file d6nj01952h2.cif
_cod_data_source_block e25lt
_cod_database_code 7064456
_shelx_shelxl_version_number 2018/3
_shelx_space_group_comment
;
The symmetry employed for this shelxl refinement is uniquely defined
by the following loop, which should always be used as a source of
symmetry information in preference to the above space-group names.
They are only intended as comments.
;
_cell_oxdiff_angle_alpha 90.035(6)
_cell_oxdiff_angle_beta 96.994(11)
_cell_oxdiff_angle_gamma 90.141(9)
_cell_oxdiff_length_a 3.7977(7)
_cell_oxdiff_length_b 22.8945(14)
_cell_oxdiff_length_c 13.9264(13)
_cell_oxdiff_measurement_reflns_used 759
_cell_oxdiff_volume 1201.8(2)
_shelx_estimated_absorpt_t_max 0.999
_shelx_estimated_absorpt_t_min 0.998
_olex2_refinement_description
;
1. Fixed Uiso
 At 1.2 times of:
  All C(H) groups
2.a Aromatic/amide H refined with riding coordinates:
 C10(H10), C1(H1), C14(H14), C11(H11), C4(H4), C7(H7), C3(H3), C6(H6), C13(H13)
;
_olex2_submission_original_sample_id E25LT
_olex2_submission_special_instructions 'No special instructions were received'
_oxdiff_exptl_absorpt_empirical_details
;
Empirical correction (ABSPACK) includes:
- Absorption correction using spherical harmonics
- Frame scaling
;
_oxdiff_exptl_absorpt_empirical_full_max 1.854
_oxdiff_exptl_absorpt_empirical_full_min 0.801

loop_
_space_group_symop_operation_xyz
'x, y, z'
'-x, y+1/2, -z+1/2'
'-x, -y, -z'
'x, -y-1/2, z-1/2'

loop_
_atom_site_label
_atom_site_type_symbol
_atom_site_fract_x
_atom_site_fract_y
_atom_site_fract_z
_atom_site_U_iso_or_equiv
_atom_site_adp_type
_atom_site_occupancy
_atom_site_site_symmetry_order
_atom_site_calc_flag
_atom_site_refinement_flags_posn
_atom_site_refinement_flags_adp
_atom_site_refinement_flags_occupancy
_atom_site_disorder_assembly
_atom_site_disorder_group
O2 O 0.1542(6) 0.58071(8) 0.97775(13) 0.0426(6) Uani 1 1 d . . . . .
O1 O -0.1340(6) 0.63456(8) 0.86669(13) 0.0409(6) Uani 1 1 d . . . . .
N1 N 0.3156(5) 0.43050(8) 0.60318(14) 0.0242(5) Uani 1 1 d . . . . .
N3 N 0.0380(6) 0.59035(9) 0.89308(15) 0.0301(6) Uani 1 1 d . . . . .
N2 N 0.8267(6) 0.17980(9) 0.29025(16) 0.0326(6) Uani 1 1 d . . . . .
C2 C 0.4051(6) 0.33345(10) 0.54524(17) 0.0213(6) Uani 1 1 d . . . . .
C10 C 0.0569(7) 0.52021(10) 0.65206(17) 0.0233(6) Uani 1 1 d . . . . .
H10 H -0.016314 0.528236 0.587264 0.028 Uiso 1 1 calc R U . . .
C1 C 0.2983(6) 0.37527(10) 0.61663(17) 0.0218(6) Uani 1 1 d . . . . .
H1 H 0.216656 0.361321 0.672613 0.026 Uiso 1 1 calc R U . . .
C5 C 0.6076(6) 0.25294(10) 0.41262(16) 0.0219(6) Uani 1 1 d . . . . .
C14 C 0.3477(7) 0.45632(10) 0.77605(17) 0.0241(6) Uani 1 1 d . . . . .
H14 H 0.467357 0.421745 0.793334 0.029 Uiso 1 1 calc R U . . .
C12 C 0.1043(7) 0.54734(10) 0.81862(17) 0.0236(6) Uani 1 1 d . . . . .
C11 C -0.0095(7) 0.55993(10) 0.72300(17) 0.0245(6) Uani 1 1 d . . . . .
H11 H -0.129161 0.594584 0.706273 0.029 Uiso 1 1 calc R U . . .
C4 C 0.6238(6) 0.31282(10) 0.39286(16) 0.0231(6) Uani 1 1 d . . . . .
H4 H 0.699668 0.325702 0.335476 0.028 Uiso 1 1 calc R U . . .
C9 C 0.2344(7) 0.46807(10) 0.67856(17) 0.0235(6) Uani 1 1 d . . . . .
C7 C 0.3862(6) 0.27356(10) 0.56373(17) 0.0234(6) Uani 1 1 d . . . . .
H7 H 0.304276 0.260740 0.620351 0.028 Uiso 1 1 calc R U . . .
C3 C 0.5259(6) 0.35257(10) 0.45951(17) 0.0232(6) Uani 1 1 d . . . . .
H3 H 0.540443 0.392359 0.447293 0.028 Uiso 1 1 calc R U . . .
C6 C 0.4894(7) 0.23287(10) 0.49788(17) 0.0239(6) Uani 1 1 d . . . . .
H6 H 0.479703 0.193083 0.510578 0.029 Uiso 1 1 calc R U . . .
C8 C 0.7267(7) 0.21161(10) 0.34486(17) 0.0242(6) Uani 1 1 d . . . . .
C13 C 0.2824(7) 0.49600(10) 0.84693(18) 0.0261(6) Uani 1 1 d . . . . .
H13 H 0.356021 0.488431 0.911855 0.031 Uiso 1 1 calc R U . . .

loop_
_atom_site_aniso_label
_atom_site_aniso_U_11
_atom_site_aniso_U_22
_atom_site_aniso_U_33
_atom_site_aniso_U_23
_atom_site_aniso_U_13
_atom_site_aniso_U_12
O2 0.0626(15) 0.0388(12) 0.0268(10) -0.0069(8) 0.0076(10) 0.0051(10)
O1 0.0516(14) 0.0309(11) 0.0415(11) -0.0071(9) 0.0106(10) 0.0129(9)
N1 0.0271(12) 0.0208(11) 0.0257(11) -0.0008(8) 0.0080(10) 0.0002(8)
N3 0.0350(14) 0.0273(12) 0.0299(12) -0.0039(9) 0.0116(11) 0.0004(10)
N2 0.0314(14) 0.0320(13) 0.0361(12) -0.0065(10) 0.0106(11) -0.0012(10)
C2 0.0197(13) 0.0219(13) 0.0231(12) -0.0030(9) 0.0060(11) -0.0005(9)
C10 0.0262(14) 0.0218(12) 0.0231(12) 0.0019(10) 0.0073(11) -0.0023(10)
C1 0.0205(14) 0.0234(13) 0.0226(12) -0.0007(9) 0.0070(11) 0.0004(10)
C5 0.0209(14) 0.0230(13) 0.0226(12) -0.0030(9) 0.0058(11) -0.0012(10)
C14 0.0240(14) 0.0191(12) 0.0298(13) 0.0000(10) 0.0052(11) 0.0003(10)
C12 0.0249(14) 0.0207(13) 0.0268(13) -0.0050(10) 0.0101(11) -0.0005(10)
C11 0.0227(14) 0.0181(12) 0.0339(14) 0.0019(10) 0.0081(12) -0.0001(10)
C4 0.0239(14) 0.0246(13) 0.0219(12) 0.0003(10) 0.0075(11) -0.0014(10)
C9 0.0248(14) 0.0210(13) 0.0267(13) -0.0023(10) 0.0108(11) -0.0031(10)
C7 0.0243(14) 0.0232(13) 0.0237(12) 0.0015(10) 0.0069(11) -0.0011(10)
C3 0.0257(15) 0.0190(12) 0.0255(13) 0.0028(10) 0.0052(11) 0.0001(10)
C6 0.0249(14) 0.0186(12) 0.0288(13) 0.0007(10) 0.0059(11) 0.0001(10)
C8 0.0233(14) 0.0236(13) 0.0267(13) -0.0020(11) 0.0069(11) -0.0016(10)
C13 0.0306(15) 0.0248(13) 0.0241(13) 0.0002(10) 0.0077(12) -0.0004(11)

loop_
_atom_type_symbol
_atom_type_description
_atom_type_scat_dispersion_real
_atom_type_scat_dispersion_imag
_atom_type_scat_source
C C 0.0033 0.0016 'International Tables Vol C Tables 4.2.6.8 and 6.1.1.4'
H H 0.0000 0.0000 'International Tables Vol C Tables 4.2.6.8 and 6.1.1.4'
N N 0.0061 0.0033 'International Tables Vol C Tables 4.2.6.8 and 6.1.1.4'
O O 0.0106 0.0060 'International Tables Vol C Tables 4.2.6.8 and 6.1.1.4'

loop_
_geom_angle_atom_site_label_1
_geom_angle_atom_site_label_2
_geom_angle_atom_site_label_3
_geom_angle
_geom_angle_site_symmetry_1
_geom_angle_site_symmetry_3
_geom_angle_publ_flag
C1 N1 C9 118.1(2) . . ?
O2 N3 O1 123.2(2) . . ?
O2 N3 C12 118.9(2) . . ?
O1 N3 C12 117.9(2) . . ?
C7 C2 C1 119.3(2) . . ?
C7 C2 C3 119.5(2) . . ?
C3 C2 C1 121.2(2) . . ?
C11 C10 H10 120.2 . . ?
C11 C10 C9 119.7(2) . . ?
C9 C10 H10 120.2 . . ?
N1 C1 C2 121.3(2) . . ?
N1 C1 H1 119.3 . . ?
C2 C1 H1 119.3 . . ?
C4 C5 C8 119.2(2) . . ?
C6 C5 C4 121.0(2) . . ?
C6 C5 C8 119.8(2) . . ?
C9 C14 H14 119.8 . . ?
C13 C14 H14 119.8 . . ?
C13 C14 C9 120.3(2) . . ?
C11 C12 N3 118.7(2) . . ?
C11 C12 C13 122.4(2) . . ?
C13 C12 N3 119.0(2) . . ?
C10 C11 H11 120.4 . . ?
C12 C11 C10 119.2(2) . . ?
C12 C11 H11 120.4 . . ?
C5 C4 H4 120.3 . . ?
C3 C4 C5 119.4(2) . . ?
C3 C4 H4 120.3 . . ?
C10 C9 N1 117.6(2) . . ?
C10 C9 C14 120.1(2) . . ?
C14 C9 N1 122.2(2) . . ?
C2 C7 H7 119.7 . . ?
C6 C7 C2 120.6(2) . . ?
C6 C7 H7 119.7 . . ?
C2 C3 H3 119.7 . . ?
C4 C3 C2 120.6(2) . . ?
C4 C3 H3 119.7 . . ?
C5 C6 H6 120.6 . . ?
C7 C6 C5 118.9(2) . . ?
C7 C6 H6 120.6 . . ?
N2 C8 C5 178.3(3) . . ?
C14 C13 C12 118.4(2) . . ?
C14 C13 H13 120.8 . . ?
C12 C13 H13 120.8 . . ?

loop_
_geom_bond_atom_site_label_1
_geom_bond_atom_site_label_2
_geom_bond_distance
_geom_bond_site_symmetry_2
_geom_bond_publ_flag
O2 N3 1.228(3) . ?
O1 N3 1.236(3) . ?
N1 C1 1.282(3) . ?
N1 C9 1.420(3) . ?
N3 C12 1.474(3) . ?
N2 C8 1.151(3) . ?
C2 C1 1.473(3) . ?
C2 C7 1.399(3) . ?
C2 C3 1.400(3) . ?
C10 H10 0.9300 . ?
C10 C11 1.389(3) . ?
C10 C9 1.398(3) . ?
C1 H1 0.9300 . ?
C5 C4 1.402(3) . ?
C5 C6 1.397(3) . ?
C5 C8 1.448(3) . ?
C14 H14 0.9300 . ?
C14 C9 1.400(3) . ?
C14 C13 1.386(3) . ?
C12 C11 1.380(3) . ?
C12 C13 1.389(3) . ?
C11 H11 0.9300 . ?
C4 H4 0.9300 . ?
C4 C3 1.383(3) . ?
C7 H7 0.9300 . ?
C7 C6 1.397(3) . ?
C3 H3 0.9300 . ?
C6 H6 0.9300 . ?
C13 H13 0.9300 . ?

loop_
_geom_torsion_atom_site_label_1
_geom_torsion_atom_site_label_2
_geom_torsion_atom_site_label_3
_geom_torsion_atom_site_label_4
_geom_torsion
_geom_torsion_site_symmetry_1
_geom_torsion_site_symmetry_2
_geom_torsion_site_symmetry_3
_geom_torsion_site_symmetry_4
_geom_torsion_publ_flag
O2 N3 C12 C11 -176.4(2) . . . . ?
O2 N3 C12 C13 2.8(4) . . . . ?
O1 N3 C12 C11 3.8(4) . . . . ?
O1 N3 C12 C13 -177.0(2) . . . . ?
N3 C12 C11 C10 178.9(2) . . . . ?
N3 C12 C13 C14 -179.0(2) . . . . ?
C2 C7 C6 C5 -0.8(4) . . . . ?
C1 N1 C9 C10 -143.9(2) . . . . ?
C1 N1 C9 C14 40.7(3) . . . . ?
C1 C2 C7 C6 -179.3(2) . . . . ?
C1 C2 C3 C4 -179.7(2) . . . . ?
C5 C4 C3 C2 -1.2(4) . . . . ?
C11 C10 C9 N1 -176.2(2) . . . . ?
C11 C10 C9 C14 -0.7(4) . . . . ?
C11 C12 C13 C14 0.2(4) . . . . ?
C4 C5 C6 C7 0.1(4) . . . . ?
C9 N1 C1 C2 -175.2(2) . . . . ?
C9 C10 C11 C12 0.6(4) . . . . ?
C9 C14 C13 C12 -0.3(4) . . . . ?
C7 C2 C1 N1 179.1(2) . . . . ?
C7 C2 C3 C4 0.5(4) . . . . ?
C3 C2 C1 N1 -0.7(4) . . . . ?
C3 C2 C7 C6 0.5(4) . . . . ?
C6 C5 C4 C3 0.9(4) . . . . ?
C8 C5 C4 C3 -177.0(2) . . . . ?
C8 C5 C6 C7 178.0(2) . . . . ?
C13 C14 C9 N1 175.8(2) . . . . ?
C13 C14 C9 C10 0.5(4) . . . . ?
C13 C12 C11 C10 -0.3(4) . . . . ?
